data_4510710
loop_
_publ_author_name
'Wu, Jing-Yun'
'Chao, Tzu-Ching'
'Zhong, Ming-Shiou'

_publ_section_title
;
 Influence of Counteranions on the Structural Modulation of
 Silver--Di(3-pyridylmethyl)amine Coordination Polymers
;
_journal_issue 7
_journal_name_full 'Crystal Growth &amp; Design'
_journal_page_first 2953
_journal_paper_doi 10.1021/cg400363e
_journal_volume 13
_journal_year 2013
_chemical_formula_sum 'C12 H16 Ag B F4 N3 O1.5'
_chemical_formula_weight 420.96
_chemical_name_systematic
;
 ?
;
_space_group_IT_number 54
_symmetry_cell_setting orthorhombic
_symmetry_space_group_name_Hall '-P 2a 2ac'
_symmetry_space_group_name_H-M 'P c c a'
_atom_sites_solution_hydrogens geom
_atom_sites_solution_primary direct
_atom_sites_solution_secondary difmap
_audit_creation_method SHELXL-97
_cell_angle_alpha 90.00
_cell_angle_beta 90.00
_cell_angle_gamma 90.00
_cell_formula_units_Z 8
_cell_length_a 20.4755(9)
_cell_length_b 8.2373(3)
_cell_length_c 18.8511(9)
_cell_measurement_reflns_used 9902
_cell_measurement_temperature 150(2)
_cell_measurement_theta_max 26.34
_cell_measurement_theta_min 2.38
_cell_volume 3179.5(2)
_computing_cell_refinement 'Bruker D8 Venture'
_computing_data_collection 'Bruker D8 Venture'
_computing_data_reduction 'Bruker SAINT'
_computing_structure_refinement 'SHELXL-97 (Sheldrick, 1997)'
_computing_structure_solution 'SHELXS-97 (Sheldrick, 1990)'
_diffrn_ambient_temperature 150(2)
_diffrn_measured_fraction_theta_full 0.985
_diffrn_measured_fraction_theta_max 0.985
_diffrn_measurement_device_type 'Photon 100 CMOS detector'
_diffrn_measurement_method 'phi and omega scans'
_diffrn_radiation_monochromator graphite
_diffrn_radiation_source 'fine-focus sealed tube'
_diffrn_radiation_type MoK\a
_diffrn_radiation_wavelength 0.71073
_diffrn_reflns_av_R_equivalents 0.0394
_diffrn_reflns_av_sigmaI/netI 0.0211
_diffrn_reflns_limit_h_max 25
_diffrn_reflns_limit_h_min -25
_diffrn_reflns_limit_k_max 10
_diffrn_reflns_limit_k_min -10
_diffrn_reflns_limit_l_max 23
_diffrn_reflns_limit_l_min -23
_diffrn_reflns_number 30348
_diffrn_reflns_theta_full 26.65
_diffrn_reflns_theta_max 26.65
_diffrn_reflns_theta_min 2.49
_exptl_absorpt_coefficient_mu 1.334
_exptl_absorpt_correction_type none
_exptl_crystal_colour colourless
_exptl_crystal_density_diffrn 1.783
_exptl_crystal_density_method 'not measured'
_exptl_crystal_description prism
_exptl_crystal_F_000 1672
_exptl_crystal_size_max 0.21
_exptl_crystal_size_mid 0.20
_exptl_crystal_size_min 0.07
_refine_diff_density_max 2.364
_refine_diff_density_min -1.265
_refine_diff_density_rms 0.161
_refine_ls_extinction_method none
_refine_ls_goodness_of_fit_ref 1.116
_refine_ls_hydrogen_treatment constr
_refine_ls_matrix_type full
_refine_ls_number_parameters 197
_refine_ls_number_reflns 3259
_refine_ls_number_restraints 56
_refine_ls_restrained_S_all 1.130
_refine_ls_R_factor_all 0.0773
_refine_ls_R_factor_gt 0.0644
_refine_ls_shift/su_max 0.000
_refine_ls_shift/su_mean 0.000
_refine_ls_structure_factor_coef Fsqd
_refine_ls_weighting_details 'calc w=1/[\s^2^(Fo^2^)+(0.0640P)^2^+31.7130P] where P=(Fo^2^+2Fc^2^)/3'
_refine_ls_weighting_scheme calc
_refine_ls_wR_factor_gt 0.1614
_refine_ls_wR_factor_ref 0.1695
_reflns_number_gt 2709
_reflns_number_total 3259
_reflns_threshold_expression >2sigma(I)
_cod_data_source_file cg400363e_si_002.cif
_cod_data_source_block compound4
_cod_depositor_comments
;
The following automatic conversions were performed:

'_symmetry_cell_setting' value 'Orthorhombic' changed to
'orthorhombic' according to
/usr/data/users/saulius/automatic-downloads/retrospective/ACS/lib/dictionaries/cif_core.dic
dictionary named 'cif_core.dic' version 2.4.2 from 2011-04-26.

Automatic conversion script
Id: cif_fix_values 2281 2013-09-26 08:29:07Z andrius 
;
_cod_original_sg_symbol_H-M 'Pcca '
_cod_original_formula_sum 'C12 H16 Ag B F4 N3 O1.50'
_cod_database_code 4510710

loop_
_symmetry_equiv_pos_as_xyz
'x, y, z'
'-x+1/2, -y, z'
'-x, y, -z+1/2'
'x+1/2, -y, -z+1/2'
'-x, -y, -z'
'x-1/2, y, -z'
'x, -y, z-1/2'
'-x-1/2, y, z-1/2'

loop_
_atom_site_label
_atom_site_type_symbol
_atom_site_fract_x
_atom_site_fract_y
_atom_site_fract_z
_atom_site_U_iso_or_equiv
_atom_site_adp_type
_atom_site_occupancy
_atom_site_symmetry_multiplicity
_atom_site_calc_flag
_atom_site_refinement_flags
_atom_site_disorder_assembly
_atom_site_disorder_group
Ag1 Ag 0.61473(2) 0.52334(6) 0.08770(3) 0.0308(2) Uani 1 1 d . . .
N1 N 0.6299(3) 0.7947(7) 0.0767(3) 0.0313(13) Uani 1 1 d . . .
H101 H 0.6624 0.7806 0.0449 0.038 Uiso 1 1 d R . .
N2 N 0.8145(3) 0.6354(7) 0.1562(3) 0.0262(11) Uani 1 1 d . . .
N3 N 0.4721(3) 0.6505(7) -0.0802(3) 0.0328(13) Uani 1 1 d . . .
C1 C 0.6568(3) 0.8730(8) 0.1401(4) 0.0330(15) Uani 1 1 d . . .
H1A H 0.6234 0.8771 0.1767 0.040 Uiso 1 1 calc R . .
H1B H 0.6682 0.9848 0.1280 0.040 Uiso 1 1 calc R . .
C2 C 0.5713(4) 0.8841(9) 0.0536(5) 0.0410(18) Uani 1 1 d U . .
H2A H 0.5814 0.9997 0.0499 0.049 Uiso 1 1 calc R . .
H2B H 0.5375 0.8713 0.0894 0.049 Uiso 1 1 calc R . .
C3 C 0.7615(3) 0.7077(8) 0.1294(3) 0.0241(13) Uani 1 1 d . . .
H3 H 0.7547 0.7024 0.0802 0.029 Uiso 1 1 calc R . .
C4 C 0.7159(3) 0.7905(8) 0.1709(3) 0.0238(13) Uani 1 1 d . . .
C5 C 0.7279(4) 0.7986(11) 0.2432(4) 0.0438(19) Uani 1 1 d . . .
H5 H 0.6991 0.8535 0.2732 0.053 Uiso 1 1 calc R . .
C6 C 0.7820(4) 0.7256(13) 0.2706(4) 0.058(3) Uani 1 1 d . . .
H6 H 0.7903 0.7301 0.3195 0.069 Uiso 1 1 calc R . .
C7 C 0.8245(4) 0.6452(10) 0.2258(4) 0.0415(18) Uani 1 1 d . . .
H7 H 0.8613 0.5963 0.2452 0.050 Uiso 1 1 calc R . .
C8 C 0.4970(3) 0.7087(8) -0.0194(4) 0.0330(15) Uani 1 1 d . . .
H8 H 0.4802 0.6701 0.0237 0.040 Uiso 1 1 calc R . .
C9 C 0.5467(3) 0.8242(8) -0.0169(4) 0.0353(16) Uani 1 1 d U . .
C10 C 0.5702(4) 0.8821(10) -0.0809(5) 0.047(2) Uani 1 1 d . . .
H10 H 0.6029 0.9608 -0.0813 0.057 Uiso 1 1 calc R . .
C11 C 0.5455(4) 0.8238(11) -0.1441(4) 0.048(2) Uani 1 1 d . . .
H11 H 0.5610 0.8615 -0.1879 0.057 Uiso 1 1 calc R . .
C12 C 0.4963(4) 0.7056(10) -0.1407(4) 0.0424(18) Uani 1 1 d . . .
H12 H 0.4800 0.6640 -0.1835 0.051 Uiso 1 1 calc R . .
B1 B 0.5041(7) 0.2972(16) 0.7620(8) 0.065(6) Uiso 0.50 1 d PDU A -1
F1 F 0.4458(5) 0.3911(13) 0.7608(6) 0.053(3) Uiso 0.50 1 d PDU A -1
F2 F 0.4873(8) 0.1409(15) 0.7344(8) 0.106(5) Uiso 0.50 1 d PDU A -1
F3 F 0.5305(9) 0.286(2) 0.8300(8) 0.170(9) Uiso 0.50 1 d PDU A -1
F4 F 0.5476(7) 0.3690(17) 0.7126(7) 0.085(5) Uiso 0.50 1 d PDU A -1
B2 B 0.7570(6) 0.9604(15) 0.4495(7) 0.044(4) Uiso 0.50 1 d PDU B -1
F5 F 0.7820(5) 0.8031(12) 0.4483(5) 0.055(2) Uiso 0.50 1 d PDU B -1
F6 F 0.7262(6) 0.9876(18) 0.3876(7) 0.090(4) Uiso 0.50 1 d PDU B -1
F7 F 0.7180(7) 0.9745(17) 0.5061(8) 0.102(5) Uiso 0.50 1 d PDU B -1
F8 F 0.8070(9) 1.072(2) 0.4570(12) 0.242(15) Uiso 0.50 1 d PDU B -1
O1 O 0.3592(12) 0.568(3) 0.0894(12) 0.113(7) Uiso 0.50 1 d P . .
O2 O 0.3321(12) 0.597(3) 0.0367(14) 0.122(7) Uiso 0.50 1 d P . .
O3 O 0.3138(12) 0.475(3) 0.0368(13) 0.120(7) Uiso 0.50 1 d P . .

loop_
_atom_site_aniso_label
_atom_site_aniso_U_11
_atom_site_aniso_U_22
_atom_site_aniso_U_33
_atom_site_aniso_U_23
_atom_site_aniso_U_13
_atom_site_aniso_U_12
Ag1 0.0319(3) 0.0239(3) 0.0365(3) 0.0003(2) -0.0061(2) -0.0008(2)
N1 0.025(3) 0.026(3) 0.044(3) -0.004(2) -0.009(2) 0.004(2)
N2 0.024(3) 0.027(3) 0.027(3) -0.002(2) -0.001(2) 0.000(2)
N3 0.033(3) 0.033(3) 0.032(3) 0.004(2) -0.004(2) 0.001(3)
C1 0.029(3) 0.023(3) 0.047(4) -0.008(3) -0.009(3) 0.001(3)
C2 0.038(4) 0.026(3) 0.060(5) -0.007(3) -0.020(4) 0.009(3)
C3 0.023(3) 0.025(3) 0.024(3) -0.003(3) -0.001(2) 0.000(2)
C4 0.020(3) 0.023(3) 0.028(3) -0.006(2) -0.001(2) -0.001(2)
C5 0.038(4) 0.060(5) 0.033(4) -0.016(4) 0.000(3) 0.016(4)
C6 0.056(5) 0.095(7) 0.022(4) -0.017(4) -0.012(4) 0.036(5)
C7 0.033(4) 0.056(5) 0.036(4) -0.011(4) -0.009(3) 0.016(3)
C8 0.033(3) 0.026(3) 0.040(4) 0.007(3) -0.007(3) 0.004(3)
C9 0.029(3) 0.024(3) 0.053(4) -0.003(3) -0.013(3) 0.004(3)
C10 0.035(4) 0.037(4) 0.070(6) 0.008(4) -0.004(4) -0.009(3)
C11 0.053(5) 0.053(5) 0.038(4) 0.001(4) 0.006(4) -0.007(4)
C12 0.047(4) 0.041(4) 0.039(4) 0.000(3) -0.006(3) -0.005(4)

loop_
_atom_type_symbol
_atom_type_description
_atom_type_scat_dispersion_real
_atom_type_scat_dispersion_imag
_atom_type_scat_source
C C 0.0033 0.0016 'International Tables Vol C Tables 4.2.6.8 and 6.1.1.4'
H H 0.0000 0.0000 'International Tables Vol C Tables 4.2.6.8 and 6.1.1.4'
N N 0.0061 0.0033 'International Tables Vol C Tables 4.2.6.8 and 6.1.1.4'
O O 0.0106 0.0060 'International Tables Vol C Tables 4.2.6.8 and 6.1.1.4'
Ag Ag -0.8971 1.1015 'International Tables Vol C Tables 4.2.6.8 and 6.1.1.4'
B B 0.0013 0.0007 'International Tables Vol C Tables 4.2.6.8 and 6.1.1.4'
F F 0.0171 0.0103 'International Tables Vol C Tables 4.2.6.8 and 6.1.1.4'

loop_
_geom_angle_atom_site_label_1
_geom_angle_atom_site_label_2
_geom_angle_atom_site_label_3
_geom_angle
_geom_angle_site_symmetry_1
_geom_angle_site_symmetry_3
N1 Ag1 N3 135.7(2) . 5_665
N1 Ag1 N2 120.88(19) . 2_665
N3 Ag1 N2 100.0(2) 5_665 2_665
C1 N1 C2 109.2(6) . .
C1 N1 Ag1 114.4(4) . .
C2 N1 Ag1 113.8(4) . .
C1 N1 H101 108.1 . .
C2 N1 H101 118.4 . .
Ag1 N1 H101 92.1 . .
C7 N2 C3 117.9(6) . .
C7 N2 Ag1 118.5(5) . 2_665
C3 N2 Ag1 123.3(4) . 2_665
C12 N3 C8 117.6(6) . .
C12 N3 Ag1 117.2(5) . 5_665
C8 N3 Ag1 125.0(5) . 5_665
N1 C1 C4 114.8(5) . .
N1 C1 H1A 108.6 . .
C4 C1 H1A 108.6 . .
N1 C1 H1B 108.6 . .
C4 C1 H1B 108.6 . .
H1A C1 H1B 107.5 . .
N1 C2 C9 111.8(6) . .
N1 C2 H2A 109.3 . .
C9 C2 H2A 109.3 . .
N1 C2 H2B 109.3 . .
C9 C2 H2B 109.3 . .
H2A C2 H2B 107.9 . .
N2 C3 C4 123.7(6) . .
N2 C3 H3 118.1 . .
C4 C3 H3 118.1 . .
C5 C4 C3 116.8(6) . .
C5 C4 C1 119.9(6) . .
C3 C4 C1 123.3(6) . .
C6 C5 C4 119.6(7) . .
C6 C5 H5 120.2 . .
C4 C5 H5 120.2 . .
C5 C6 C7 119.9(7) . .
C5 C6 H6 120.0 . .
C7 C6 H6 120.0 . .
N2 C7 C6 122.0(7) . .
N2 C7 H7 119.0 . .
C6 C7 H7 119.0 . .
N3 C8 C9 123.6(7) . .
N3 C8 H8 118.2 . .
C9 C8 H8 118.2 . .
C10 C9 C8 117.6(7) . .
C10 C9 C2 122.3(7) . .
C8 C9 C2 120.1(7) . .
C11 C10 C9 119.9(7) . .
C11 C10 H10 120.0 . .
C9 C10 H10 120.0 . .
C10 C11 C12 118.0(8) . .
C10 C11 H11 121.0 . .
C12 C11 H11 121.0 . .
N3 C12 C11 123.3(7) . .
N3 C12 H12 118.3 . .
C11 C12 H12 118.3 . .
F3 B1 F4 112.3(12) . .
F3 B1 F2 111.5(11) . .
F4 B1 F2 107.0(11) . .
F3 B1 F1 112.4(11) . .
F4 B1 F1 107.3(10) . .
F2 B1 F1 106.0(10) . .
F7 B2 F6 112.8(11) . .
F7 B2 F8 108.0(11) . .
F6 B2 F8 109.2(11) . .
F7 B2 F5 108.4(10) . .
F6 B2 F5 108.4(10) . .
F8 B2 F5 110.0(11) . .
O2 O1 O3 43.3(16) . .
O3 O2 O1 89(3) . .
O2 O3 O1 48.0(18) . .

loop_
_geom_bond_atom_site_label_1
_geom_bond_atom_site_label_2
_geom_bond_distance
_geom_bond_site_symmetry_2
Ag1 N1 2.251(6) .
Ag1 N3 2.284(6) 5_665
Ag1 N2 2.331(5) 2_665
N1 C1 1.455(9) .
N1 C2 1.473(9) .
N1 H101 0.8998 .
N2 C7 1.318(9) .
N2 C3 1.337(8) .
N2 Ag1 2.331(5) 2_665
N3 C12 1.315(10) .
N3 C8 1.333(9) .
N3 Ag1 2.284(6) 5_665
C1 C4 1.503(9) .
C1 H1A 0.9700 .
C1 H1B 0.9700 .
C2 C9 1.492(10) .
C2 H2A 0.9700 .
C2 H2B 0.9700 .
C3 C4 1.390(9) .
C3 H3 0.9300 .
C4 C5 1.373(10) .
C5 C6 1.362(11) .
C5 H5 0.9300 .
C6 C7 1.375(11) .
C6 H6 0.9300 .
C7 H7 0.9300 .
C8 C9 1.392(10) .
C8 H8 0.9300 .
C9 C10 1.373(11) .
C10 C11 1.370(12) .
C10 H10 0.9300 .
C11 C12 1.400(11) .
C11 H11 0.9300 .
C12 H12 0.9300 .
B1 F3 1.385(14) .
B1 F4 1.411(14) .
B1 F2 1.421(13) .
B1 F1 1.423(13) .
B2 F7 1.331(14) .
B2 F6 1.336(13) .
B2 F8 1.382(15) .
B2 F5 1.385(13) .
O1 O2 1.15(3) .
O1 O3 1.55(3) .
O2 O3 1.07(3) .
